data_7009388
loop_
_publ_author_name
'Dahlmann, Marc'
'Schottek, J\"org'
'Fr\"ohlich, Roland'
'Kunz, Doris'
'Nissinen, Maija'
'Erker, Gerhard'
'Fink, Gerhard'
'Kleinschmidt, Ralph'

_publ_section_title
;
 Structural characterization of M(s-cis-\h4-C4H6)(Me4C5SiMe2NR)
 (M&#x2005;=&#x2005;Ti or Zr, R&#x2005;=&#x2005;CMe3 or CHCMe(1-C10H7))
;
_journal_issue 12
_journal_name_full 'Journal of the Chemical Society, Dalton Transactions'
_journal_page_first 1881
_journal_paper_doi 10.1039/b000570n
_journal_year 2000
_chemical_formula_sum 'C19 H33 N Si Ti'
_chemical_formula_weight 351.45
_chemical_name_systematic
; 
 ? 
;
_space_group_IT_number 62
_symmetry_cell_setting orthorhombic
_symmetry_space_group_name_Hall '-P 2ac 2n'
_symmetry_space_group_name_H-M 'P n m a'
_atom_sites_solution_hydrogens geom
_atom_sites_solution_primary direct
_atom_sites_solution_secondary difmap
_audit_creation_method SHELXL-97
_cell_angle_alpha 90.00
_cell_angle_beta 90.00
_cell_angle_gamma 90.00
_cell_formula_units_Z 4
_cell_length_a 10.496(4)
_cell_length_b 12.629(2)
_cell_length_c 15.201(2)
_cell_measurement_reflns_used 17
_cell_measurement_temperature 223(2)
_cell_measurement_theta_max 20.58
_cell_measurement_theta_min 18.43
_cell_volume 2015.0(9)
_computing_cell_refinement 'Express (Nonius B.V., 1994)'
_computing_data_collection 'Express (Nonius B.V., 1994)'
_computing_data_reduction 'MolEN (Fair, 1990)'
_computing_molecular_graphics 'SCHAKAL (Keller, 1997)'
_computing_publication_material 'SHELXL-97 (Sheldrick, 1997)'
_computing_structure_refinement 'SHELXL-97 (Sheldrick, 1997)'
_computing_structure_solution 'SHELXS-97 (Sheldrick, 1990)'
_diffrn_ambient_temperature 223(2)
_diffrn_measured_fraction_theta_full 0.998
_diffrn_measured_fraction_theta_max 0.998
_diffrn_measurement_device_type 'Nonius MACH3'
_diffrn_measurement_method '\w/2\q scans'
_diffrn_radiation_monochromator graphite
_diffrn_radiation_source 'rotating anode Nonius FR591'
_diffrn_radiation_type MoK\a
_diffrn_radiation_wavelength 0.71073
_diffrn_reflns_av_R_equivalents 0.0000
_diffrn_reflns_av_sigmaI/netI 0.1059
_diffrn_reflns_limit_h_max 0
_diffrn_reflns_limit_h_min -13
_diffrn_reflns_limit_k_max 15
_diffrn_reflns_limit_k_min 0
_diffrn_reflns_limit_l_max 18
_diffrn_reflns_limit_l_min 0
_diffrn_reflns_number 2127
_diffrn_reflns_theta_full 26.29
_diffrn_reflns_theta_max 26.29
_diffrn_reflns_theta_min 2.36
_diffrn_standards_decay_% 4.0
_diffrn_standards_interval_count 250
_diffrn_standards_interval_time 120
_diffrn_standards_number 3
_exptl_absorpt_coefficient_mu 0.482
_exptl_absorpt_correction_T_max 0.9534
_exptl_absorpt_correction_T_min 0.8305
_exptl_absorpt_correction_type 'empirical via \y scan data'
_exptl_crystal_colour red-black
_exptl_crystal_density_diffrn 1.159
_exptl_crystal_density_method 'not measured'
_exptl_crystal_description block
_exptl_crystal_F_000 760
_exptl_crystal_size_max 0.40
_exptl_crystal_size_mid 0.30
_exptl_crystal_size_min 0.10
_refine_diff_density_max 0.425
_refine_diff_density_min -0.390
_refine_diff_density_rms 0.085
_refine_ls_extinction_method none
_refine_ls_goodness_of_fit_ref 1.068
_refine_ls_hydrogen_treatment 'refined as riding atoms'
_refine_ls_matrix_type full
_refine_ls_number_parameters 121
_refine_ls_number_reflns 2127
_refine_ls_number_restraints 0
_refine_ls_restrained_S_all 1.068
_refine_ls_R_factor_all 0.1325
_refine_ls_R_factor_gt 0.0642
_refine_ls_shift/su_max 0.000
_refine_ls_shift/su_mean 0.000
_refine_ls_structure_factor_coef Fsqd
_refine_ls_weighting_details 'calc w=1/[\s^2^(Fo^2^)+(0.1274P)^2^+0.0083P] where P=(Fo^2^+2Fc^2^)/3'
_refine_ls_weighting_scheme calc
_refine_ls_wR_factor_gt 0.1944
_refine_ls_wR_factor_ref 0.2129
_reflns_number_gt 1310
_reflns_number_total 2127
_reflns_threshold_expression >2sigma(I)
_cod_data_source_file b000570n.txt
_cod_data_source_block erk_903
_cod_original_sg_symbol_H-M Pnma
_cod_database_code 7009388

loop_
_symmetry_equiv_pos_as_xyz
'x, y, z'
'-x+1/2, -y, z+1/2'
'-x, y+1/2, -z'
'x+1/2, -y+1/2, -z+1/2'
'-x, -y, -z'
'x-1/2, y, -z-1/2'
'x, -y-1/2, z'
'-x-1/2, y-1/2, z-1/2'

loop_
_atom_site_label
_atom_site_type_symbol
_atom_site_fract_x
_atom_site_fract_y
_atom_site_fract_z
_atom_site_U_iso_or_equiv
_atom_site_adp_type
_atom_site_occupancy
_atom_site_symmetry_multiplicity
_atom_site_calc_flag
_atom_site_refinement_flags
_atom_site_disorder_assembly
_atom_site_disorder_group
Ti Ti 0.07616(10) 0.2500 0.06523(7) 0.0350(4) Uani 1 2 d S . .
Si Si 0.32106(18) 0.2500 -0.01808(11) 0.0426(5) Uani 1 2 d S . .
C11 C 0.2825(6) 0.2500 0.1014(4) 0.0338(13) Uani 1 2 d S . .
N N 0.1622(6) 0.2500 -0.0509(3) 0.0459(14) Uani 1 2 d S . .
C12 C 0.2292(4) 0.3409(3) 0.1457(3) 0.0373(10) Uani 1 1 d . . .
C13 C 0.1479(4) 0.3067(3) 0.2128(3) 0.0404(10) Uani 1 1 d . . .
C31 C 0.1232(8) 0.2500 -0.1455(4) 0.0519(18) Uani 1 2 d S . .
C121 C 0.2578(5) 0.4562(3) 0.1261(3) 0.0535(13) Uani 1 1 d . . .
H12A H 0.1955 0.5008 0.1553 0.080 Uiso 1 1 d R . .
H12B H 0.2538 0.4681 0.0631 0.080 Uiso 1 1 d R . .
H12C H 0.3424 0.4736 0.1474 0.080 Uiso 1 1 d R . .
C131 C 0.0821(5) 0.3751(5) 0.2795(3) 0.0678(16) Uani 1 1 d . . .
H13A H 0.1404 0.3908 0.3273 0.102 Uiso 1 1 d R . .
H13B H 0.0082 0.3381 0.3024 0.102 Uiso 1 1 d R . .
H13C H 0.0551 0.4406 0.2519 0.102 Uiso 1 1 d R . .
C21 C 0.4207(6) 0.3669(6) -0.0515(4) 0.088(2) Uani 1 1 d . . .
H21A H 0.4488 0.3581 -0.1118 0.132 Uiso 1 1 d R . .
H21B H 0.4944 0.3720 -0.0131 0.132 Uiso 1 1 d R . .
H21C H 0.3705 0.4311 -0.0466 0.132 Uiso 1 1 d R . .
C1 C -0.0743(6) 0.3672(6) 0.0483(6) 0.101(3) Uani 1 1 d . . .
H1B H -0.0517 0.4403 0.0633 0.121 Uiso 1 1 d R . .
H1A H -0.1238 0.3619 -0.0062 0.121 Uiso 1 1 d R . .
C2 C -0.1147(6) 0.3055(8) 0.1163(5) 0.136(5) Uani 1 1 d . . .
H2 H -0.1449 0.3400 0.1670 0.163 Uiso 1 1 d R . .
C32 C -0.0045(12) 0.1837(10) -0.1584(7) 0.072(3) Uani 0.50 1 d P . .
H32A H -0.0213 0.1749 -0.2207 0.108 Uiso 0.50 1 d PR . .
H32B H -0.0750 0.2212 -0.1312 0.108 Uiso 0.50 1 d PR . .
H32C H 0.0049 0.1148 -0.1311 0.108 Uiso 0.50 1 d PR . .
C33 C 0.1107(14) 0.3534(9) -0.1763(8) 0.079(4) Uani 0.50 1 d P . .
H33A H 0.0682 0.3527 -0.2330 0.118 Uiso 0.50 1 d PR . .
H33B H 0.1945 0.3850 -0.1826 0.118 Uiso 0.50 1 d PR . .
H33C H 0.0608 0.3945 -0.1348 0.118 Uiso 0.50 1 d PR . .
C34 C 0.2262(15) 0.1837(11) -0.2025(7) 0.089(4) Uani 0.50 1 d P . .
H34A H 0.2363 0.1137 -0.1773 0.134 Uiso 0.50 1 d PR . .
H34B H 0.3074 0.2204 -0.2017 0.134 Uiso 0.50 1 d PR . .
H34C H 0.1965 0.1775 -0.2627 0.134 Uiso 0.50 1 d PR . .

loop_
_atom_site_aniso_label
_atom_site_aniso_U_11
_atom_site_aniso_U_22
_atom_site_aniso_U_33
_atom_site_aniso_U_23
_atom_site_aniso_U_13
_atom_site_aniso_U_12
Ti 0.0340(6) 0.0397(6) 0.0314(6) 0.000 -0.0036(5) 0.000
Si 0.0428(11) 0.0504(11) 0.0347(9) 0.000 0.0055(8) 0.000
C11 0.035(3) 0.036(3) 0.031(3) 0.000 -0.002(3) 0.000
N 0.051(3) 0.056(3) 0.031(3) 0.000 -0.006(2) 0.000
C12 0.041(2) 0.034(2) 0.037(2) -0.0026(18) -0.005(2) 0.0030(19)
C13 0.037(2) 0.050(2) 0.035(2) -0.0061(19) 0.0024(19) 0.005(2)
C31 0.071(5) 0.059(4) 0.026(3) 0.000 0.000(3) 0.000
C121 0.060(3) 0.036(2) 0.064(3) -0.001(2) -0.009(3) 0.000(2)
C131 0.061(3) 0.092(4) 0.051(3) -0.021(3) -0.001(3) 0.018(3)
C21 0.096(5) 0.108(5) 0.060(4) 0.008(3) 0.018(3) -0.043(4)
C1 0.067(4) 0.105(6) 0.132(7) -0.042(5) -0.044(5) 0.046(4)
C2 0.055(4) 0.269(16) 0.083(5) -0.076(7) -0.009(4) 0.042(6)
C32 0.082(9) 0.089(8) 0.044(6) 0.005(6) -0.028(6) -0.012(7)
C33 0.121(12) 0.065(7) 0.050(6) 0.028(6) -0.034(8) -0.012(8)
C34 0.107(10) 0.121(11) 0.040(6) -0.020(7) 0.003(7) 0.009(9)

loop_
_atom_type_symbol
_atom_type_description
_atom_type_scat_dispersion_real
_atom_type_scat_dispersion_imag
_atom_type_scat_source
C C 0.0033 0.0016 'International Tables Vol C Tables 4.2.6.8 and 6.1.1.4'
H H 0.0000 0.0000 'International Tables Vol C Tables 4.2.6.8 and 6.1.1.4'
N N 0.0061 0.0033 'International Tables Vol C Tables 4.2.6.8 and 6.1.1.4'
Si Si 0.0817 0.0704 'International Tables Vol C Tables 4.2.6.8 and 6.1.1.4'
Ti Ti 0.2776 0.4457 'International Tables Vol C Tables 4.2.6.8 and 6.1.1.4'

loop_
_geom_angle_atom_site_label_1
_geom_angle_atom_site_label_2
_geom_angle_atom_site_label_3
_geom_angle
_geom_angle_site_symmetry_1
_geom_angle_site_symmetry_3
_geom_angle_publ_flag
N Ti C1 103.0(3) . 7_565 ?
N Ti C1 103.0(3) . . ?
C1 Ti C1 85.5(4) 7_565 . ?
N Ti C11 77.1(2) . . ?
C1 Ti C11 137.0(2) 7_565 . ?
C1 Ti C11 137.0(2) . . ?
N Ti C2 135.2(3) . 7_565 ?
C1 Ti C2 35.7(3) 7_565 7_565 ?
C1 Ti C2 67.0(4) . 7_565 ?
C11 Ti C2 140.8(2) . 7_565 ?
N Ti C2 135.2(3) . . ?
C1 Ti C2 67.0(4) 7_565 . ?
C1 Ti C2 35.7(3) . . ?
C11 Ti C2 140.8(2) . . ?
C2 Ti C2 36.2(5) 7_565 . ?
N Ti C12 98.86(18) . . ?
C1 Ti C12 154.0(2) 7_565 . ?
C1 Ti C12 103.2(2) . . ?
C11 Ti C12 36.89(13) . . ?
C2 Ti C12 125.8(3) 7_565 . ?
C2 Ti C12 106.2(2) . . ?
N Ti C12 98.86(18) . 7_565 ?
C1 Ti C12 103.2(2) 7_565 7_565 ?
C1 Ti C12 154.0(2) . 7_565 ?
C11 Ti C12 36.89(13) . 7_565 ?
C2 Ti C12 106.2(2) 7_565 7_565 ?
C2 Ti C12 125.8(3) . 7_565 ?
C12 Ti C12 59.2(2) . 7_565 ?
N Ti C13 132.00(18) . . ?
C1 Ti C13 121.6(2) 7_565 . ?
C1 Ti C13 97.5(2) . . ?
C11 Ti C13 58.78(16) . . ?
C2 Ti C13 92.8(2) 7_565 . ?
C2 Ti C13 82.5(2) . . ?
C12 Ti C13 33.72(14) . . ?
C12 Ti C13 56.93(14) 7_565 . ?
N Ti C13 132.00(18) . 7_565 ?
C1 Ti C13 97.5(2) 7_565 7_565 ?
C1 Ti C13 121.6(2) . 7_565 ?
C11 Ti C13 58.78(16) . 7_565 ?
C2 Ti C13 82.5(2) 7_565 7_565 ?
C2 Ti C13 92.8(2) . 7_565 ?
C12 Ti C13 56.93(14) . 7_565 ?
C12 Ti C13 33.72(14) 7_565 7_565 ?
C13 Ti C13 33.7(2) . 7_565 ?
N Ti Si 36.67(17) . . ?
C1 Ti Si 126.7(2) 7_565 . ?
C1 Ti Si 126.7(2) . . ?
C11 Ti Si 40.46(15) . . ?
C2 Ti Si 161.2(3) 7_565 . ?
C2 Ti Si 161.2(3) . . ?
C12 Ti Si 67.21(11) . . ?
C12 Ti Si 67.21(11) 7_565 . ?
C13 Ti Si 97.35(11) . . ?
C13 Ti Si 97.35(11) 7_565 . ?
N Si C11 94.1(3) . . ?
N Si C21 117.1(2) . . ?
C11 Si C21 112.6(2) . . ?
N Si C21 117.1(2) . 7_565 ?
C11 Si C21 112.6(2) . 7_565 ?
C21 Si C21 103.6(5) . 7_565 ?
N Si Ti 42.88(17) . . ?
C11 Si Ti 51.20(19) . . ?
C21 Si Ti 128.2(2) . . ?
C21 Si Ti 128.2(2) 7_565 . ?
C12 C11 C12 105.3(5) . 7_565 ?
C12 C11 Si 122.7(3) . . ?
C12 C11 Si 122.7(3) 7_565 . ?
C12 C11 Ti 74.9(3) . . ?
C12 C11 Ti 74.9(3) 7_565 . ?
Si C11 Ti 88.3(2) . . ?
C31 N Si 122.5(5) . . ?
C31 N Ti 137.0(5) . . ?
Si N Ti 100.5(2) . . ?
C13 C12 C11 109.3(4) . . ?
C13 C12 C121 124.1(4) . . ?
C11 C12 C121 126.5(4) . . ?
C13 C12 Ti 79.0(3) . . ?
C11 C12 Ti 68.2(3) . . ?
C121 C12 Ti 120.5(3) . . ?
C12 C13 C13 108.0(2) . 7_565 ?
C12 C13 C131 126.5(4) . . ?
C13 C13 C131 125.2(3) 7_565 . ?
C12 C13 Ti 67.3(2) . . ?
C13 C13 Ti 73.17(10) 7_565 . ?
C131 C13 Ti 129.8(3) . . ?
C33 C31 C33 139.1(11) 7_565 . ?
C33 C31 N 110.4(5) 7_565 . ?
C33 C31 N 110.4(5) . . ?
C33 C31 C32 52.2(7) 7_565 . ?
C33 C31 C32 111.8(10) . . ?
N C31 C32 110.4(5) . . ?
C33 C31 C32 111.8(10) 7_565 7_565 ?
C33 C31 C32 52.2(7) . 7_565 ?
N C31 C32 110.4(5) . 7_565 ?
C32 C31 C32 63.4(10) . 7_565 ?
C33 C31 C34 111.6(10) 7_565 7_565 ?
C33 C31 C34 53.0(7) . 7_565 ?
N C31 C34 109.4(6) . 7_565 ?
C32 C31 C34 140.2(7) . 7_565 ?
C32 C31 C34 103.0(8) 7_565 7_565 ?
C33 C31 C34 53.0(7) 7_565 . ?
C33 C31 C34 111.6(10) . . ?
N C31 C34 109.4(7) . . ?
C32 C31 C34 103.0(8) . . ?
C32 C31 C34 140.2(7) 7_565 . ?
C34 C31 C34 62.3(11) 7_565 . ?
C2 C1 Ti 75.4(5) . . ?
C1 C2 C2 124.9(5) . 7_565 ?
C1 C2 Ti 68.9(4) . . ?
C2 C2 Ti 71.9(3) 7_565 . ?

loop_
_geom_bond_atom_site_label_1
_geom_bond_atom_site_label_2
_geom_bond_distance
_geom_bond_site_symmetry_2
_geom_bond_publ_flag
Ti N 1.983(5) . ?
Ti C1 2.180(6) 7_565 ?
Ti C1 2.180(6) . ?
Ti C11 2.234(6) . ?
Ti C2 2.260(7) 7_565 ?
Ti C2 2.260(7) . ?
Ti C12 2.323(4) . ?
Ti C12 2.323(4) 7_565 ?
Ti C13 2.472(4) . ?
Ti C13 2.472(4) 7_565 ?
Ti Si 2.866(2) . ?
Si N 1.740(6) . ?
Si C11 1.860(6) . ?
Si C21 1.880(6) . ?
Si C21 1.880(6) 7_565 ?
C11 C12 1.444(5) . ?
C11 C12 1.444(5) 7_565 ?
N C31 1.496(7) . ?
C12 C13 1.398(6) . ?
C12 C121 1.517(6) . ?
C13 C13 1.431(9) 7_565 ?
C13 C131 1.500(6) . ?
C31 C33 1.393(11) 7_565 ?
C31 C33 1.393(11) . ?
C31 C32 1.592(13) . ?
C31 C32 1.592(13) 7_565 ?
C31 C34 1.618(14) 7_565 ?
C31 C34 1.618(14) . ?
C1 C2 1.361(11) . ?
C2 C2 1.40(2) 7_565 ?
